data_4326333
loop_
_publ_author_name
'Sabuj Kundu'
'William W. Brennessel'
'William D. Jones'

_publ_contact_author_address 'Department of Chemistry, University of Rochester, Rochester, New York 14627'
_publ_contact_author_email jones@chem.rochester.edu
_publ_contact_author_name 'William D. Jones'
_publ_section_title
;
 Synthesis and Reactivity of New Ni, Pd, and Pt
 2,6-Bis(di-tert-butylphosphinito)pyridine Pincer Complexes
;
_journal_name_full 'Inorganic Chemistry'
_journal_page_first 9443
_journal_page_last 9453
_journal_paper_doi 10.1021/ic201102v
_journal_volume 50
_journal_year 2011
_chemical_formula_moiety 'C21 H39 Cl N Ni O2 P2, C24 H20 B'
_chemical_formula_sum 'C45 H59 B Cl N Ni O2 P2'
_chemical_formula_weight 812.84
_chemical_name_common jonsk40
_chemical_name_systematic
; 
 Ni(PONOP)Cl PPh4
;
_space_group_IT_number 14
_symmetry_cell_setting monoclinic
_symmetry_space_group_name_Hall '-P 2yn'
_symmetry_space_group_name_H-M 'P 1 21/n 1'
_atom_sites_solution_hydrogens geom
_atom_sites_solution_primary direct
_atom_sites_solution_secondary difmap
_audit_creation_method SHELXL-97
_cell_angle_alpha 90.00
_cell_angle_beta 112.401(1)
_cell_angle_gamma 90.00
_cell_formula_units_Z 4
_cell_length_a 16.3616(10)
_cell_length_b 13.9083(8)
_cell_length_c 20.3935(13)
_cell_measurement_reflns_used 3804
_cell_measurement_temperature 100.0(1)
_cell_measurement_theta_max 37.34
_cell_measurement_theta_min 2.50
_cell_volume 4290.6(5)
_computing_cell_refinement 'SAINT (Bruker, 2009)'
_computing_data_collection 'APEX2 (Bruker, 2010)'
_computing_data_reduction 'SAINT (Bruker, 2009)'
_computing_molecular_graphics 'SHELXTL (Sheldrick, 2008)'
_computing_publication_material 'SHELXTL (Sheldrick, 2008)'
_computing_structure_refinement 'SHELXL-97 (Sheldrick, 2008)'
_computing_structure_solution 'SHELXS-97 (Sheldrick, 2008)'
_diffrn_ambient_temperature 100.0(1)
_diffrn_measured_fraction_theta_full 0.996
_diffrn_measured_fraction_theta_max 0.996
_diffrn_measurement_device_type 'Bruker SMART APEX II CCD Platform'
_diffrn_measurement_method 'area detector, \w scans per \f'
_diffrn_radiation_monochromator graphite
_diffrn_radiation_source 'fine-focus sealed tube'
_diffrn_radiation_type MoK\a
_diffrn_radiation_wavelength 0.71073
_diffrn_reflns_av_R_equivalents 0.0612
_diffrn_reflns_av_sigmaI/netI 0.0457
_diffrn_reflns_limit_h_max 28
_diffrn_reflns_limit_h_min -28
_diffrn_reflns_limit_k_max 23
_diffrn_reflns_limit_k_min -23
_diffrn_reflns_limit_l_max 35
_diffrn_reflns_limit_l_min -35
_diffrn_reflns_number 138114
_diffrn_reflns_theta_full 37.78
_diffrn_reflns_theta_max 37.78
_diffrn_reflns_theta_min 1.82
_diffrn_standards_number 0
_exptl_absorpt_coefficient_mu 0.626
_exptl_absorpt_correction_T_max 0.8746
_exptl_absorpt_correction_T_min 0.8345
_exptl_absorpt_correction_type multi-scan
_exptl_absorpt_process_details 'SADABS (Sheldrick, 2008)'
_exptl_crystal_colour red
_exptl_crystal_density_diffrn 1.258
_exptl_crystal_description block
_exptl_crystal_F_000 1728
_exptl_crystal_size_max 0.30
_exptl_crystal_size_mid 0.25
_exptl_crystal_size_min 0.22
_refine_diff_density_max 0.719
_refine_diff_density_min -0.368
_refine_diff_density_rms 0.082
_refine_ls_extinction_method none
_refine_ls_goodness_of_fit_ref 1.019
_refine_ls_hydrogen_treatment constr
_refine_ls_matrix_type full
_refine_ls_number_parameters 490
_refine_ls_number_reflns 22912
_refine_ls_number_restraints 0
_refine_ls_restrained_S_all 1.019
_refine_ls_R_factor_all 0.0720
_refine_ls_R_factor_gt 0.0418
_refine_ls_shift/su_max 0.001
_refine_ls_shift/su_mean 0.000
_refine_ls_structure_factor_coef Fsqd
_refine_ls_weighting_details 'calc w=1/[\s^2^(Fo^2^)+(0.0526P)^2^+0.9051P] where P=(Fo^2^+2Fc^2^)/3'
_refine_ls_weighting_scheme calc
_refine_ls_wR_factor_gt 0.0987
_refine_ls_wR_factor_ref 0.1132
_reflns_number_gt 15991
_reflns_number_total 22912
_reflns_threshold_expression >2sigma(I)
_cod_data_source_file ic201102v_si_002_02.cif
_cod_data_source_block jonsk40_3aBPh4
_cod_database_code 4326333

loop_
_symmetry_equiv_pos_as_xyz
'x, y, z'
'-x+1/2, y+1/2, -z+1/2'
'-x, -y, -z'
'x-1/2, -y-1/2, z-1/2'

loop_
_atom_site_label
_atom_site_type_symbol
_atom_site_fract_x
_atom_site_fract_y
_atom_site_fract_z
_atom_site_U_iso_or_equiv
_atom_site_adp_type
_atom_site_occupancy
_atom_site_symmetry_multiplicity
_atom_site_calc_flag
_atom_site_refinement_flags
Ni1 Ni 0.918396(9) 0.700277(9) 0.196205(8) 0.01276(3) Uani 1 1 d .
P1 P 1.011093(19) 0.799076(19) 0.177626(16) 0.01471(5) Uani 1 1 d .
Cl1 Cl 0.816109(19) 0.803917(19) 0.182050(17) 0.02088(6) Uani 1 1 d .
N1 N 0.99883(6) 0.60542(6) 0.19491(5) 0.01337(15) Uani 1 1 d .
O1 O 1.08532(6) 0.72121(6) 0.17153(5) 0.01884(16) Uani 1 1 d .
C1 C 1.06962(7) 0.62710(8) 0.17849(6) 0.01478(17) Uani 1 1 d .
B1 B 0.35085(9) 0.74673(10) 0.09678(7) 0.0183(2) Uani 1 1 d .
P2 P 0.853787(18) 0.583204(19) 0.229031(15) 0.01333(5) Uani 1 1 d .
O2 O 0.91388(5) 0.49048(5) 0.22080(5) 0.01627(14) Uani 1 1 d .
C2 C 1.12397(8) 0.55861(8) 0.16793(6) 0.01806(19) Uani 1 1 d .
H2A H 1.1725 0.5761 0.1557 0.022 Uiso 1 1 calc R
C3 C 1.10513(8) 0.46307(8) 0.17576(6) 0.0188(2) Uani 1 1 d .
H3A H 1.1408 0.4140 0.1680 0.023 Uiso 1 1 calc R
C4 C 1.03534(7) 0.43801(8) 0.19470(6) 0.01679(19) Uani 1 1 d .
H4A H 1.0234 0.3727 0.2013 0.020 Uiso 1 1 calc R
C5 C 0.98382(7) 0.51124(7) 0.20356(6) 0.01371(17) Uani 1 1 d .
C6 C 1.07749(8) 0.87202(8) 0.25553(7) 0.0192(2) Uani 1 1 d .
C7 C 1.12322(11) 0.80016(11) 0.31527(8) 0.0338(3) Uani 1 1 d .
H7A H 1.1570 0.8352 0.3589 0.051 Uiso 1 1 calc R
H7B H 1.1633 0.7594 0.3020 0.051 Uiso 1 1 calc R
H7C H 1.0786 0.7599 0.3231 0.051 Uiso 1 1 calc R
C8 C 1.01463(10) 0.93557(11) 0.27662(9) 0.0332(3) Uani 1 1 d .
H8A H 1.0486 0.9711 0.3200 0.050 Uiso 1 1 calc R
H8B H 0.9706 0.8950 0.2851 0.050 Uiso 1 1 calc R
H8C H 0.9846 0.9811 0.2383 0.050 Uiso 1 1 calc R
C9 C 1.14777(9) 0.93337(10) 0.24300(8) 0.0280(3) Uani 1 1 d .
H9A H 1.1854 0.9639 0.2876 0.042 Uiso 1 1 calc R
H9B H 1.1189 0.9831 0.2077 0.042 Uiso 1 1 calc R
H9C H 1.1840 0.8925 0.2257 0.042 Uiso 1 1 calc R
C10 C 0.97816(8) 0.85925(9) 0.09065(7) 0.0216(2) Uani 1 1 d .
C11 C 0.91819(11) 0.78564(11) 0.03735(8) 0.0304(3) Uani 1 1 d .
H11A H 0.8964 0.8133 -0.0105 0.046 Uiso 1 1 calc R
H11B H 0.8680 0.7697 0.0503 0.046 Uiso 1 1 calc R
H11C H 0.9521 0.7272 0.0383 0.046 Uiso 1 1 calc R
C12 C 0.92533(9) 0.95032(9) 0.09058(8) 0.0281(3) Uani 1 1 d .
H12A H 0.8995 0.9764 0.0424 0.042 Uiso 1 1 calc R
H12B H 0.9647 0.9983 0.1222 0.042 Uiso 1 1 calc R
H12C H 0.8780 0.9345 0.1071 0.042 Uiso 1 1 calc R
C13 C 1.05692(10) 0.88315(11) 0.07012(8) 0.0313(3) Uani 1 1 d .
H13A H 1.0352 0.9024 0.0201 0.047 Uiso 1 1 calc R
H13B H 1.0948 0.8263 0.0773 0.047 Uiso 1 1 calc R
H13C H 1.0910 0.9360 0.0998 0.047 Uiso 1 1 calc R
C14 C 0.87715(8) 0.58358(8) 0.32506(6) 0.01849(19) Uani 1 1 d .
C15 C 0.97862(9) 0.58205(10) 0.36257(7) 0.0263(3) Uani 1 1 d .
H15A H 0.9950 0.5886 0.4139 0.039 Uiso 1 1 calc R
H15B H 1.0039 0.6355 0.3452 0.039 Uiso 1 1 calc R
H15C H 1.0015 0.5211 0.3525 0.039 Uiso 1 1 calc R
C16 C 0.84184(10) 0.67759(10) 0.34378(7) 0.0272(3) Uani 1 1 d .
H16A H 0.8604 0.6824 0.3954 0.041 Uiso 1 1 calc R
H16B H 0.7771 0.6780 0.3216 0.041 Uiso 1 1 calc R
H16C H 0.8654 0.7323 0.3263 0.041 Uiso 1 1 calc R
C17 C 0.83868(9) 0.49639(9) 0.34886(7) 0.0239(2) Uani 1 1 d .
H17A H 0.8603 0.4952 0.4008 0.036 Uiso 1 1 calc R
H17B H 0.8570 0.4374 0.3319 0.036 Uiso 1 1 calc R
H17C H 0.7740 0.5006 0.3292 0.036 Uiso 1 1 calc R
C18 C 0.74230(7) 0.54368(8) 0.17025(6) 0.01704(19) Uani 1 1 d .
C19 C 0.73689(8) 0.56614(9) 0.09518(6) 0.0220(2) Uani 1 1 d .
H19A H 0.6799 0.5440 0.0605 0.033 Uiso 1 1 calc R
H19B H 0.7850 0.5331 0.0869 0.033 Uiso 1 1 calc R
H19C H 0.7423 0.6357 0.0901 0.033 Uiso 1 1 calc R
C20 C 0.67129(8) 0.60077(10) 0.18557(7) 0.0240(2) Uani 1 1 d .
H20A H 0.6132 0.5875 0.1486 0.036 Uiso 1 1 calc R
H20B H 0.6841 0.6697 0.1861 0.036 Uiso 1 1 calc R
H20C H 0.6712 0.5816 0.2318 0.036 Uiso 1 1 calc R
C21 C 0.72932(9) 0.43510(9) 0.17614(7) 0.0243(2) Uani 1 1 d .
H21A H 0.6708 0.4163 0.1421 0.037 Uiso 1 1 calc R
H21B H 0.7340 0.4197 0.2243 0.037 Uiso 1 1 calc R
H21C H 0.7749 0.4000 0.1657 0.037 Uiso 1 1 calc R
C22 C 0.32259(8) 0.86155(8) 0.08801(6) 0.01821(19) Uani 1 1 d .
C23 C 0.42335(8) 0.72912(8) 0.05972(6) 0.01783(19) Uani 1 1 d .
C24 C 0.30831(8) 0.91537(9) 0.14069(6) 0.0197(2) Uani 1 1 d .
H24A H 0.3121 0.8835 0.1830 0.024 Uiso 1 1 calc R
C25 C 0.28883(9) 1.01349(9) 0.13418(7) 0.0239(2) Uani 1 1 d .
H25A H 0.2799 1.0467 0.1716 0.029 Uiso 1 1 calc R
C26 C 0.28252(8) 1.06234(9) 0.07359(7) 0.0243(2) Uani 1 1 d .
H26A H 0.2704 1.1294 0.0691 0.029 Uiso 1 1 calc R
C27 C 0.29424(9) 1.01159(10) 0.01930(8) 0.0267(3) Uani 1 1 d .
H27A H 0.2890 1.0438 -0.0232 0.032 Uiso 1 1 calc R
C28 C 0.31356(9) 0.91400(10) 0.02664(7) 0.0252(2) Uani 1 1 d .
H28A H 0.3210 0.8811 -0.0115 0.030 Uiso 1 1 calc R
C29 C 0.49297(8) 0.79416(9) 0.07066(7) 0.0226(2) Uani 1 1 d .
H29A H 0.4976 0.8484 0.1002 0.027 Uiso 1 1 calc R
C30 C 0.55529(9) 0.78297(9) 0.04032(8) 0.0247(2) Uani 1 1 d .
H30A H 0.6014 0.8288 0.0495 0.030 Uiso 1 1 calc R
C31 C 0.55019(8) 0.70483(9) -0.00349(7) 0.0222(2) Uani 1 1 d .
H31A H 0.5920 0.6972 -0.0251 0.027 Uiso 1 1 calc R
C32 C 0.48338(8) 0.63840(9) -0.01517(7) 0.0226(2) Uani 1 1 d .
H32A H 0.4795 0.5841 -0.0444 0.027 Uiso 1 1 calc R
C33 C 0.42147(8) 0.65085(9) 0.01596(7) 0.0208(2) Uani 1 1 d .
H33A H 0.3761 0.6042 0.0071 0.025 Uiso 1 1 calc R
C34 C 0.39375(8) 0.72001(8) 0.18184(6) 0.0195(2) Uani 1 1 d .
C35 C 0.48463(9) 0.70842(9) 0.22137(7) 0.0240(2) Uani 1 1 d .
H35A H 0.5245 0.7132 0.1977 0.029 Uiso 1 1 calc R
C36 C 0.51859(11) 0.69011(9) 0.29420(7) 0.0300(3) Uani 1 1 d .
H36A H 0.5805 0.6822 0.3188 0.036 Uiso 1 1 calc R
C37 C 0.46295(12) 0.68339(9) 0.33074(7) 0.0315(3) Uani 1 1 d .
H37A H 0.4862 0.6719 0.3804 0.038 Uiso 1 1 calc R
C38 C 0.37251(11) 0.69369(9) 0.29368(7) 0.0292(3) Uani 1 1 d .
H38A H 0.3333 0.6891 0.3179 0.035 Uiso 1 1 calc R
C39 C 0.33942(10) 0.71085(9) 0.22090(7) 0.0242(2) Uani 1 1 d .
H39A H 0.2773 0.7166 0.1965 0.029 Uiso 1 1 calc R
C40 C 0.26452(8) 0.67688(9) 0.05870(6) 0.0188(2) Uani 1 1 d .
C41 C 0.27019(8) 0.57778(9) 0.07318(6) 0.0201(2) Uani 1 1 d .
H41A H 0.3242 0.5529 0.1063 0.024 Uiso 1 1 calc R
C42 C 0.20038(9) 0.51439(10) 0.04124(7) 0.0229(2) Uani 1 1 d .
H42A H 0.2076 0.4478 0.0523 0.028 Uiso 1 1 calc R
C43 C 0.12024(9) 0.54870(10) -0.00677(7) 0.0263(3) Uani 1 1 d .
H43A H 0.0718 0.5063 -0.0283 0.032 Uiso 1 1 calc R
C44 C 0.11221(9) 0.64553(11) -0.02271(8) 0.0296(3) Uani 1 1 d .
H44A H 0.0579 0.6700 -0.0557 0.035 Uiso 1 1 calc R
C45 C 0.18316(9) 0.70786(10) 0.00910(7) 0.0252(2) Uani 1 1 d .
H45A H 0.1759 0.7740 -0.0034 0.030 Uiso 1 1 calc R

loop_
_atom_site_aniso_label
_atom_site_aniso_U_11
_atom_site_aniso_U_22
_atom_site_aniso_U_33
_atom_site_aniso_U_23
_atom_site_aniso_U_13
_atom_site_aniso_U_12
Ni1 0.01324(6) 0.01013(6) 0.01680(6) 0.00030(4) 0.00784(5) 0.00030(4)
P1 0.01575(12) 0.01108(11) 0.01895(13) 0.00074(9) 0.00847(10) -0.00052(9)
Cl1 0.01902(12) 0.01575(11) 0.03052(15) 0.00087(10) 0.01242(11) 0.00460(9)
N1 0.0138(4) 0.0109(3) 0.0167(4) 0.0005(3) 0.0072(3) 0.0003(3)
O1 0.0194(4) 0.0133(3) 0.0289(4) 0.0000(3) 0.0148(3) -0.0008(3)
C1 0.0153(4) 0.0137(4) 0.0171(5) -0.0001(3) 0.0081(4) -0.0003(3)
B1 0.0194(5) 0.0188(5) 0.0175(5) -0.0022(4) 0.0076(4) 0.0003(4)
P2 0.01385(11) 0.01258(11) 0.01514(12) -0.00004(9) 0.00731(9) -0.00080(8)
O2 0.0167(3) 0.0123(3) 0.0229(4) 0.0013(3) 0.0109(3) -0.0002(3)
C2 0.0164(5) 0.0181(5) 0.0227(5) -0.0013(4) 0.0109(4) 0.0017(4)
C3 0.0186(5) 0.0167(5) 0.0220(5) -0.0023(4) 0.0089(4) 0.0044(4)
C4 0.0182(5) 0.0122(4) 0.0202(5) -0.0002(3) 0.0075(4) 0.0018(3)
C5 0.0139(4) 0.0124(4) 0.0149(4) -0.0003(3) 0.0056(3) -0.0004(3)
C6 0.0196(5) 0.0150(4) 0.0239(5) -0.0025(4) 0.0094(4) -0.0034(4)
C7 0.0391(8) 0.0283(7) 0.0236(6) 0.0034(5) 0.0003(6) -0.0078(6)
C8 0.0270(6) 0.0336(7) 0.0410(8) -0.0195(6) 0.0153(6) -0.0047(5)
C9 0.0259(6) 0.0266(6) 0.0328(7) -0.0050(5) 0.0127(5) -0.0112(5)
C10 0.0232(5) 0.0210(5) 0.0219(5) 0.0045(4) 0.0099(4) -0.0020(4)
C11 0.0381(8) 0.0307(7) 0.0206(6) -0.0005(5) 0.0092(5) -0.0063(6)
C12 0.0282(6) 0.0207(6) 0.0335(7) 0.0094(5) 0.0097(5) 0.0021(5)
C13 0.0342(7) 0.0346(7) 0.0313(7) 0.0100(6) 0.0193(6) -0.0011(6)
C14 0.0227(5) 0.0184(5) 0.0159(5) 0.0003(4) 0.0091(4) -0.0030(4)
C15 0.0239(6) 0.0321(6) 0.0185(5) 0.0014(5) 0.0032(5) -0.0067(5)
C16 0.0406(8) 0.0232(6) 0.0216(6) -0.0040(4) 0.0162(6) 0.0002(5)
C17 0.0300(6) 0.0235(6) 0.0207(5) 0.0027(4) 0.0125(5) -0.0055(5)
C18 0.0148(4) 0.0179(5) 0.0187(5) -0.0011(4) 0.0066(4) -0.0023(3)
C19 0.0217(5) 0.0267(6) 0.0164(5) -0.0015(4) 0.0060(4) -0.0016(4)
C20 0.0161(5) 0.0299(6) 0.0284(6) -0.0024(5) 0.0112(5) 0.0000(4)
C21 0.0233(6) 0.0201(5) 0.0268(6) -0.0014(4) 0.0064(5) -0.0078(4)
C22 0.0177(5) 0.0202(5) 0.0178(5) -0.0012(4) 0.0078(4) 0.0008(4)
C23 0.0181(5) 0.0181(5) 0.0167(5) -0.0011(4) 0.0059(4) 0.0014(4)
C24 0.0204(5) 0.0205(5) 0.0180(5) -0.0008(4) 0.0073(4) 0.0012(4)
C25 0.0252(6) 0.0229(5) 0.0227(6) -0.0037(4) 0.0081(5) 0.0040(4)
C26 0.0216(5) 0.0213(5) 0.0280(6) 0.0016(4) 0.0070(5) 0.0046(4)
C27 0.0287(6) 0.0279(6) 0.0269(6) 0.0077(5) 0.0144(5) 0.0072(5)
C28 0.0314(6) 0.0256(6) 0.0229(6) 0.0027(4) 0.0151(5) 0.0074(5)
C29 0.0215(5) 0.0198(5) 0.0282(6) -0.0045(4) 0.0115(5) -0.0015(4)
C30 0.0207(5) 0.0235(6) 0.0318(7) 0.0004(5) 0.0122(5) -0.0012(4)
C31 0.0194(5) 0.0274(6) 0.0217(5) 0.0033(4) 0.0099(4) 0.0043(4)
C32 0.0228(5) 0.0261(6) 0.0197(5) -0.0041(4) 0.0090(4) 0.0022(4)
C33 0.0200(5) 0.0227(5) 0.0205(5) -0.0044(4) 0.0085(4) -0.0013(4)
C34 0.0254(5) 0.0148(4) 0.0178(5) -0.0021(4) 0.0076(4) -0.0002(4)
C35 0.0288(6) 0.0203(5) 0.0197(5) -0.0024(4) 0.0057(5) 0.0073(4)
C36 0.0386(8) 0.0215(6) 0.0216(6) -0.0011(4) 0.0020(5) 0.0117(5)
C37 0.0566(10) 0.0147(5) 0.0188(6) 0.0009(4) 0.0096(6) 0.0019(5)
C38 0.0484(9) 0.0186(5) 0.0234(6) -0.0021(4) 0.0168(6) -0.0090(5)
C39 0.0323(6) 0.0211(5) 0.0210(6) -0.0028(4) 0.0122(5) -0.0074(5)
C40 0.0184(5) 0.0225(5) 0.0171(5) -0.0028(4) 0.0085(4) 0.0009(4)
C41 0.0197(5) 0.0240(5) 0.0179(5) -0.0007(4) 0.0086(4) -0.0016(4)
C42 0.0254(6) 0.0261(6) 0.0202(5) -0.0033(4) 0.0120(5) -0.0054(4)
C43 0.0227(6) 0.0337(7) 0.0229(6) -0.0093(5) 0.0092(5) -0.0060(5)
C44 0.0205(6) 0.0339(7) 0.0281(7) -0.0071(5) 0.0023(5) 0.0016(5)
C45 0.0225(6) 0.0242(6) 0.0254(6) -0.0045(4) 0.0051(5) 0.0019(4)

loop_
_atom_type_symbol
_atom_type_description
_atom_type_scat_dispersion_real
_atom_type_scat_dispersion_imag
_atom_type_scat_source
C C 0.0033 0.0016 'International Tables Vol C Tables 4.2.6.8 and 6.1.1.4'
H H 0.0000 0.0000 'International Tables Vol C Tables 4.2.6.8 and 6.1.1.4'
B B 0.0013 0.0007 'International Tables Vol C Tables 4.2.6.8 and 6.1.1.4'
N N 0.0061 0.0033 'International Tables Vol C Tables 4.2.6.8 and 6.1.1.4'
O O 0.0106 0.0060 'International Tables Vol C Tables 4.2.6.8 and 6.1.1.4'
P P 0.1023 0.0942 'International Tables Vol C Tables 4.2.6.8 and 6.1.1.4'
Cl Cl 0.1484 0.1585 'International Tables Vol C Tables 4.2.6.8 and 6.1.1.4'
Ni Ni 0.3393 1.1124 'International Tables Vol C Tables 4.2.6.8 and 6.1.1.4'

loop_
_geom_angle_atom_site_label_1
_geom_angle_atom_site_label_2
_geom_angle_atom_site_label_3
_geom_angle
N1 Ni1 Cl1 171.80(3)
N1 Ni1 P2 84.47(3)
Cl1 Ni1 P2 95.654(13)
N1 Ni1 P1 84.41(3)
Cl1 Ni1 P1 96.414(13)
P2 Ni1 P1 166.624(13)
O1 P1 C10 100.20(5)
O1 P1 C6 102.38(5)
C10 P1 C6 115.95(6)
O1 P1 Ni1 100.25(3)
C10 P1 Ni1 118.96(4)
C6 P1 Ni1 114.56(4)
C1 N1 C5 117.43(9)
C1 N1 Ni1 121.21(7)
C5 N1 Ni1 121.06(7)
C1 O1 P1 116.63(7)
O1 C1 N1 117.10(9)
O1 C1 C2 119.62(10)
N1 C1 C2 123.27(10)
C40 B1 C34 107.98(10)
C40 B1 C23 109.51(9)
C34 B1 C23 110.91(10)
C40 B1 C22 111.40(10)
C34 B1 C22 108.75(9)
C23 B1 C22 108.31(9)
O2 P2 C18 100.31(5)
O2 P2 C14 102.54(5)
C18 P2 C14 116.36(5)
O2 P2 Ni1 99.96(3)
C18 P2 Ni1 119.88(4)
C14 P2 Ni1 113.25(4)
C5 O2 P2 116.83(7)
C1 C2 C3 117.41(10)
C1 C2 H2A 121.3
C3 C2 H2A 121.3
C4 C3 C2 121.14(10)
C4 C3 H3A 119.4
C2 C3 H3A 119.4
C5 C4 C3 117.54(10)
C5 C4 H4A 121.2
C3 C4 H4A 121.2
O2 C5 N1 116.98(9)
O2 C5 C4 119.86(9)
N1 C5 C4 123.15(10)
C9 C6 C7 109.05(11)
C9 C6 C8 110.61(11)
C7 C6 C8 109.18(12)
C9 C6 P1 113.30(9)
C7 C6 P1 105.91(8)
C8 C6 P1 108.62(9)
C6 C7 H7A 109.5
C6 C7 H7B 109.5
H7A C7 H7B 109.5
C6 C7 H7C 109.5
H7A C7 H7C 109.5
H7B C7 H7C 109.5
C6 C8 H8A 109.5
C6 C8 H8B 109.5
H8A C8 H8B 109.5
C6 C8 H8C 109.5
H8A C8 H8C 109.5
H8B C8 H8C 109.5
C6 C9 H9A 109.5
C6 C9 H9B 109.5
H9A C9 H9B 109.5
C6 C9 H9C 109.5
H9A C9 H9C 109.5
H9B C9 H9C 109.5
C12 C10 C13 110.63(11)
C12 C10 C11 109.92(11)
C13 C10 C11 109.04(12)
C12 C10 P1 109.47(9)
C13 C10 P1 113.08(9)
C11 C10 P1 104.51(8)
C10 C11 H11A 109.5
C10 C11 H11B 109.5
H11A C11 H11B 109.5
C10 C11 H11C 109.5
H11A C11 H11C 109.5
H11B C11 H11C 109.5
C10 C12 H12A 109.5
C10 C12 H12B 109.5
H12A C12 H12B 109.5
C10 C12 H12C 109.5
H12A C12 H12C 109.5
H12B C12 H12C 109.5
C10 C13 H13A 109.5
C10 C13 H13B 109.5
H13A C13 H13B 109.5
C10 C13 H13C 109.5
H13A C13 H13C 109.5
H13B C13 H13C 109.5
C17 C14 C16 110.92(10)
C17 C14 C15 109.13(10)
C16 C14 C15 108.95(11)
C17 C14 P2 113.00(8)
C16 C14 P2 108.71(8)
C15 C14 P2 105.96(8)
C14 C15 H15A 109.5
C14 C15 H15B 109.5
H15A C15 H15B 109.5
C14 C15 H15C 109.5
H15A C15 H15C 109.5
H15B C15 H15C 109.5
C14 C16 H16A 109.5
C14 C16 H16B 109.5
H16A C16 H16B 109.5
C14 C16 H16C 109.5
H16A C16 H16C 109.5
H16B C16 H16C 109.5
C14 C17 H17A 109.5
C14 C17 H17B 109.5
H17A C17 H17B 109.5
C14 C17 H17C 109.5
H17A C17 H17C 109.5
H17B C17 H17C 109.5
C19 C18 C20 109.77(10)
C19 C18 C21 108.76(10)
C20 C18 C21 110.78(10)
C19 C18 P2 104.77(8)
C20 C18 P2 110.58(8)
C21 C18 P2 111.97(8)
C18 C19 H19A 109.5
C18 C19 H19B 109.5
H19A C19 H19B 109.5
C18 C19 H19C 109.5
H19A C19 H19C 109.5
H19B C19 H19C 109.5
C18 C20 H20A 109.5
C18 C20 H20B 109.5
H20A C20 H20B 109.5
C18 C20 H20C 109.5
H20A C20 H20C 109.5
H20B C20 H20C 109.5
C18 C21 H21A 109.5
C18 C21 H21B 109.5
H21A C21 H21B 109.5
C18 C21 H21C 109.5
H21A C21 H21C 109.5
H21B C21 H21C 109.5
C24 C22 C28 114.43(11)
C24 C22 B1 123.71(10)
C28 C22 B1 121.83(10)
C33 C23 C29 114.93(11)
C33 C23 B1 124.22(10)
C29 C23 B1 120.86(10)
C25 C24 C22 123.26(11)
C25 C24 H24A 118.4
C22 C24 H24A 118.4
C26 C25 C24 120.21(12)
C26 C25 H25A 119.9
C24 C25 H25A 119.9
C25 C26 C27 118.60(12)
C25 C26 H26A 120.7
C27 C26 H26A 120.7
C26 C27 C28 120.43(12)
C26 C27 H27A 119.8
C28 C27 H27A 119.8
C27 C28 C22 123.04(12)
C27 C28 H28A 118.5
C22 C28 H28A 118.5
C30 C29 C23 123.09(12)
C30 C29 H29A 118.5
C23 C29 H29A 118.5
C29 C30 C31 120.01(12)
C29 C30 H30A 120.0
C31 C30 H30A 120.0
C32 C31 C30 118.94(11)
C32 C31 H31A 120.5
C30 C31 H31A 120.5
C31 C32 C33 120.16(12)
C31 C32 H32A 119.9
C33 C32 H32A 119.9
C32 C33 C23 122.86(11)
C32 C33 H33A 118.6
C23 C33 H33A 118.6
C35 C34 C39 115.06(12)
C35 C34 B1 124.30(11)
C39 C34 B1 120.60(11)
C36 C35 C34 122.44(13)
C36 C35 H35A 118.8
C34 C35 H35A 118.8
C37 C36 C35 120.59(14)
C37 C36 H36A 119.7
C35 C36 H36A 119.7
C36 C37 C38 118.93(13)
C36 C37 H37A 120.5
C38 C37 H37A 120.5
C37 C38 C39 119.90(14)
C37 C38 H38A 120.1
C39 C38 H38A 120.1
C38 C39 C34 123.07(14)
C38 C39 H39A 118.5
C34 C39 H39A 118.5
C45 C40 C41 115.01(11)
C45 C40 B1 124.69(11)
C41 C40 B1 120.26(11)
C42 C41 C40 123.09(12)
C42 C41 H41A 118.5
C40 C41 H41A 118.5
C43 C42 C41 119.88(12)
C43 C42 H42A 120.1
C41 C42 H42A 120.1
C44 C43 C42 118.76(12)
C44 C43 H43A 120.6
C42 C43 H43A 120.6
C43 C44 C45 120.62(13)
C43 C44 H44A 119.7
C45 C44 H44A 119.7
C44 C45 C40 122.62(13)
C44 C45 H45A 118.7
C40 C45 H45A 118.7

loop_
_geom_bond_atom_site_label_1
_geom_bond_atom_site_label_2
_geom_bond_distance
Ni1 N1 1.8707(9)
Ni1 Cl1 2.1433(3)
Ni1 P2 2.1809(3)
Ni1 P1 2.1841(3)
P1 O1 1.6668(9)
P1 C10 1.8462(13)
P1 C6 1.8489(12)
N1 C1 1.3565(13)
N1 C5 1.3565(13)
O1 C1 1.3518(13)
C1 C2 1.3749(15)
B1 C40 1.6451(18)
B1 C34 1.6467(18)
B1 C23 1.6497(17)
B1 C22 1.6532(18)
P2 O2 1.6685(8)
P2 C18 1.8439(11)
P2 C14 1.8468(12)
O2 C5 1.3502(13)
C2 C3 1.3870(16)
C2 H2A 0.9500
C3 C4 1.3822(16)
C3 H3A 0.9500
C4 C5 1.3772(15)
C4 H4A 0.9500
C6 C9 1.5295(17)
C6 C7 1.5325(19)
C6 C8 1.5366(18)
C7 H7A 0.9800
C7 H7B 0.9800
C7 H7C 0.9800
C8 H8A 0.9800
C8 H8B 0.9800
C8 H8C 0.9800
C9 H9A 0.9800
C9 H9B 0.9800
C9 H9C 0.9800
C10 C12 1.5332(19)
C10 C13 1.5355(18)
C10 C11 1.5425(19)
C11 H11A 0.9800
C11 H11B 0.9800
C11 H11C 0.9800
C12 H12A 0.9800
C12 H12B 0.9800
C12 H12C 0.9800
C13 H13A 0.9800
C13 H13B 0.9800
C13 H13C 0.9800
C14 C17 1.5283(16)
C14 C16 1.5354(18)
C14 C15 1.5407(18)
C15 H15A 0.9800
C15 H15B 0.9800
C15 H15C 0.9800
C16 H16A 0.9800
C16 H16B 0.9800
C16 H16C 0.9800
C17 H17A 0.9800
C17 H17B 0.9800
C17 H17C 0.9800
C18 C19 1.5315(17)
C18 C20 1.5345(16)
C18 C21 1.5361(17)
C19 H19A 0.9800
C19 H19B 0.9800
C19 H19C 0.9800
C20 H20A 0.9800
C20 H20B 0.9800
C20 H20C 0.9800
C21 H21A 0.9800
C21 H21B 0.9800
C21 H21C 0.9800
C22 C24 1.4001(16)
C22 C28 1.4068(17)
C23 C33 1.4005(16)
C23 C29 1.4042(17)
C24 C25 1.3962(17)
C24 H24A 0.9500
C25 C26 1.3791(19)
C25 H25A 0.9500
C26 C27 1.3866(19)
C26 H26A 0.9500
C27 C28 1.3887(19)
C27 H27A 0.9500
C28 H28A 0.9500
C29 C30 1.3885(18)
C29 H29A 0.9500
C30 C31 1.3889(19)
C30 H30A 0.9500
C31 C32 1.3810(18)
C31 H31A 0.9500
C32 C33 1.3960(17)
C32 H32A 0.9500
C33 H33A 0.9500
C34 C35 1.4048(18)
C34 C39 1.4074(18)
C35 C36 1.3967(19)
C35 H35A 0.9500
C36 C37 1.382(2)
C36 H36A 0.9500
C37 C38 1.389(2)
C37 H37A 0.9500
C38 C39 1.3931(19)
C38 H38A 0.9500
C39 H39A 0.9500
C40 C45 1.3981(18)
C40 C41 1.4051(17)
C41 C42 1.3926(17)
C41 H41A 0.9500
C42 C43 1.388(2)
C42 H42A 0.9500
C43 C44 1.380(2)
C43 H43A 0.9500
C44 C45 1.3949(19)
C44 H44A 0.9500
C45 H45A 0.9500

loop_
_geom_torsion_atom_site_label_1
_geom_torsion_atom_site_label_2
_geom_torsion_atom_site_label_3
_geom_torsion_atom_site_label_4
_geom_torsion
N1 Ni1 P1 O1 2.54(4)
Cl1 Ni1 P1 O1 -169.26(4)
P2 Ni1 P1 O1 36.40(7)
N1 Ni1 P1 C10 110.34(6)
Cl1 Ni1 P1 C10 -61.46(5)
P2 Ni1 P1 C10 144.20(7)
N1 Ni1 P1 C6 -106.26(5)
Cl1 Ni1 P1 C6 81.94(4)
P2 Ni1 P1 C6 -72.40(7)
Cl1 Ni1 N1 C1 90.4(2)
P2 Ni1 N1 C1 -178.36(9)
P1 Ni1 N1 C1 -5.80(8)
Cl1 Ni1 N1 C5 -83.2(2)
P2 Ni1 N1 C5 8.12(8)
P1 Ni1 N1 C5 -179.32(8)
C10 P1 O1 C1 -121.75(9)
C6 P1 O1 C1 118.60(9)
Ni1 P1 O1 C1 0.42(9)
P1 O1 C1 N1 -4.71(13)
P1 O1 C1 C2 174.39(9)
C5 N1 C1 O1 -178.55(10)
Ni1 N1 C1 O1 7.70(14)
C5 N1 C1 C2 2.39(16)
Ni1 N1 C1 C2 -171.36(9)
N1 Ni1 P2 O2 -6.23(4)
Cl1 Ni1 P2 O2 165.53(3)
P1 Ni1 P2 O2 -40.10(7)
N1 Ni1 P2 C18 -114.33(5)
Cl1 Ni1 P2 C18 57.44(4)
P1 Ni1 P2 C18 -148.19(6)
N1 Ni1 P2 C14 102.15(5)
Cl1 Ni1 P2 C14 -86.08(4)
P1 Ni1 P2 C14 68.29(7)
C18 P2 O2 C5 127.98(8)
C14 P2 O2 C5 -111.83(8)
Ni1 P2 O2 C5 4.88(8)
O1 C1 C2 C3 179.95(11)
N1 C1 C2 C3 -1.02(17)
C1 C2 C3 C4 -1.12(18)
C2 C3 C4 C5 1.75(18)
P2 O2 C5 N1 0.30(13)
P2 O2 C5 C4 -178.87(8)
C1 N1 C5 O2 179.16(9)
Ni1 N1 C5 O2 -7.08(13)
C1 N1 C5 C4 -1.70(16)
Ni1 N1 C5 C4 172.06(9)
C3 C4 C5 O2 178.81(10)
C3 C4 C5 N1 -0.31(17)
O1 P1 C6 C9 67.01(10)
C10 P1 C6 C9 -40.95(11)
Ni1 P1 C6 C9 174.51(8)
O1 P1 C6 C7 -52.48(10)
C10 P1 C6 C7 -160.44(9)
Ni1 P1 C6 C7 55.02(10)
O1 P1 C6 C8 -169.65(9)
C10 P1 C6 C8 82.38(11)
Ni1 P1 C6 C8 -62.15(10)
O1 P1 C10 C12 -167.03(9)
C6 P1 C10 C12 -57.77(10)
Ni1 P1 C10 C12 85.14(9)
O1 P1 C10 C13 -43.19(11)
C6 P1 C10 C13 66.07(11)
Ni1 P1 C10 C13 -151.02(9)
O1 P1 C10 C11 75.27(9)
C6 P1 C10 C11 -175.47(9)
Ni1 P1 C10 C11 -32.56(10)
O2 P2 C14 C17 -68.02(10)
C18 P2 C14 C17 40.33(11)
Ni1 P2 C14 C17 -174.79(8)
O2 P2 C14 C16 168.39(8)
C18 P2 C14 C16 -83.26(10)
Ni1 P2 C14 C16 61.62(9)
O2 P2 C14 C15 51.43(9)
C18 P2 C14 C15 159.78(8)
Ni1 P2 C14 C15 -55.34(9)
O2 P2 C18 C19 -79.29(8)
C14 P2 C18 C19 171.05(8)
Ni1 P2 C18 C19 28.61(9)
O2 P2 C18 C20 162.51(8)
C14 P2 C18 C20 52.84(10)
Ni1 P2 C18 C20 -89.59(8)
O2 P2 C18 C21 38.43(9)
C14 P2 C18 C21 -71.23(10)
Ni1 P2 C18 C21 146.33(7)
C40 B1 C22 C24 98.26(13)
C34 B1 C22 C24 -20.63(15)
C23 B1 C22 C24 -141.25(11)
C40 B1 C22 C28 -83.74(14)
C34 B1 C22 C28 157.38(12)
C23 B1 C22 C28 36.76(15)
C40 B1 C23 C33 -14.67(16)
C34 B1 C23 C33 104.40(13)
C22 B1 C23 C33 -136.33(12)
C40 B1 C23 C29 165.32(11)
C34 B1 C23 C29 -75.61(14)
C22 B1 C23 C29 43.66(15)
C28 C22 C24 C25 -1.49(18)
B1 C22 C24 C25 176.65(11)
C22 C24 C25 C26 0.2(2)
C24 C25 C26 C27 1.2(2)
C25 C26 C27 C28 -1.2(2)
C26 C27 C28 C22 -0.2(2)
C24 C22 C28 C27 1.5(2)
B1 C22 C28 C27 -176.68(12)
C33 C23 C29 C30 0.45(19)
B1 C23 C29 C30 -179.55(12)
C23 C29 C30 C31 0.4(2)
C29 C30 C31 C32 -1.0(2)
C30 C31 C32 C33 0.90(19)
C31 C32 C33 C23 -0.1(2)
C29 C23 C33 C32 -0.58(18)
B1 C23 C33 C32 179.41(12)
C40 B1 C34 C35 135.44(11)
C23 B1 C34 C35 15.46(16)
C22 B1 C34 C35 -103.54(12)
C40 B1 C34 C39 -47.10(14)
C23 B1 C34 C39 -167.08(10)
C22 B1 C34 C39 73.92(13)
C39 C34 C35 C36 -0.61(17)
B1 C34 C35 C36 176.97(11)
C34 C35 C36 C37 -0.5(2)
C35 C36 C37 C38 0.97(19)
C36 C37 C38 C39 -0.23(19)
C37 C38 C39 C34 -1.00(19)
C35 C34 C39 C38 1.38(18)
B1 C34 C39 C38 -176.30(11)
C34 B1 C40 C45 135.94(12)
C23 B1 C40 C45 -103.20(13)
C22 B1 C40 C45 16.59(16)
C34 B1 C40 C41 -46.47(14)
C23 B1 C40 C41 74.40(13)
C22 B1 C40 C41 -165.81(10)
C45 C40 C41 C42 -0.35(17)
B1 C40 C41 C42 -178.16(11)
C40 C41 C42 C43 -0.78(18)
C41 C42 C43 C44 1.11(19)
C42 C43 C44 C45 -0.3(2)
C43 C44 C45 C40 -0.9(2)
C41 C40 C45 C44 1.17(19)
B1 C40 C45 C44 178.88(12)
